data_7028256
loop_
_publ_author_name
'Bezuidenhout, Daniela I.'
'van der Westhuizen, Belinda'
'Rosenthal, Amos J.'
'W\"orle, Michael'
'Liles, David C.'
'Fern\'andez, Israel'

_publ_section_title
;
 Fischer-type gold(I) carbene complexes stabilized by aurophilic
 interactions.
;
_journal_issue 2
_journal_name_full 'Dalton transactions (Cambridge, England : 2003)'
_journal_page_first 398
_journal_page_last 401
_journal_paper_doi 10.1039/c3dt52961d
_journal_volume 43
_journal_year 2014
_chemical_formula_moiety 'C5 H5 Au Cl N O'
_chemical_formula_sum 'C5 H5 Au Cl N O'
_chemical_formula_weight 327.52
_chemical_name_systematic
;
  Chloro(amino-furanyl-methylidene)gold 
;
_space_group_crystal_system triclinic
_space_group_IT_number 2
_space_group_name_Hall '-P 1'
_space_group_name_H-M_alt 'P -1'
_symmetry_space_group_name_Hall '-P 1'
_symmetry_space_group_name_H-M 'P -1'
_atom_sites_solution_hydrogens geom
_atom_sites_solution_primary intrinsic-phasing
_atom_sites_solution_secondary difmap
_audit_creation_method SHELXL-2013
_cell_angle_alpha 82.3720(10)
_cell_angle_beta 68.2820(10)
_cell_angle_gamma 85.299(2)
_cell_formula_units_Z 4
_cell_length_a 8.7646(3)
_cell_length_b 9.3480(3)
_cell_length_c 9.5155(3)
_cell_measurement_reflns_used 9767
_cell_measurement_temperature 150(2)
_cell_measurement_theta_max 41.225
_cell_measurement_theta_min 2.503
_cell_volume 717.41(4)
_computing_cell_refinement 'Bruker SAINT'
_computing_data_collection 'Bruker APEX2'
_computing_data_reduction 'Bruker SAINT'
_computing_molecular_graphics
; <i>ORTEP-3 for Windows</i> (Farrugia, 1997), <i>POV-RAY</i> (Cason, 2004),
 <i>Mercury</i> (Macrae <i>et al</i>., 2008)
;
_computing_publication_material 'SHELXL-2013, PLATON (Spek, 2009)'
_computing_structure_refinement 'SHELXL-2013 (Sheldrick, 2013)'
_computing_structure_solution 'Bruker SHELXTS (Sheldrick, 2013)'
_diffrn_ambient_temperature 150(2)
_diffrn_detector_area_resol_mean 10.24
_diffrn_measured_fraction_theta_full 1.000
_diffrn_measured_fraction_theta_max 1.000
_diffrn_measurement_device_type 'Bruker Photon 100 CMOS'
_diffrn_measurement_method '\f and \w scans'
_diffrn_radiation_monochromator 'Focusing Montel optics'
_diffrn_radiation_source 'I\ms micro focus'
_diffrn_radiation_type MoK\a
_diffrn_radiation_wavelength 0.71073
_diffrn_reflns_av_R_equivalents 0.0506
_diffrn_reflns_av_unetI/netI 0.0297
_diffrn_reflns_Laue_measured_fraction_full 1.000
_diffrn_reflns_Laue_measured_fraction_max 1.000
_diffrn_reflns_limit_h_max 13
_diffrn_reflns_limit_h_min -13
_diffrn_reflns_limit_k_max 14
_diffrn_reflns_limit_k_min -14
_diffrn_reflns_limit_l_max 14
_diffrn_reflns_limit_l_min -14
_diffrn_reflns_number 39322
_diffrn_reflns_point_group_measured_fraction_full 1.000
_diffrn_reflns_point_group_measured_fraction_max 1.000
_diffrn_reflns_theta_full 25.242
_diffrn_reflns_theta_max 33.139
_diffrn_reflns_theta_min 2.199
_exptl_absorpt_coefficient_mu 20.792
_exptl_absorpt_correction_T_max 0.7484
_exptl_absorpt_correction_T_min 0.2550
_exptl_absorpt_correction_type multi-scan
_exptl_absorpt_process_details SADABS
_exptl_crystal_colour yellow-green
_exptl_crystal_density_diffrn 3.032
_exptl_crystal_density_method 'not measured'
_exptl_crystal_description block
_exptl_crystal_F_000 584
_exptl_crystal_size_max 0.325
_exptl_crystal_size_mid 0.156
_exptl_crystal_size_min 0.068
_refine_diff_density_max 3.376
_refine_diff_density_min -1.601
_refine_diff_density_rms 0.246
_refine_ls_extinction_method none
_refine_ls_goodness_of_fit_ref 1.089
_refine_ls_hydrogen_treatment constr
_refine_ls_matrix_type full
_refine_ls_number_parameters 163
_refine_ls_number_reflns 5472
_refine_ls_number_restraints 0
_refine_ls_restrained_S_all 1.089
_refine_ls_R_factor_all 0.0279
_refine_ls_R_factor_gt 0.0247
_refine_ls_shift/su_max 0.002
_refine_ls_shift/su_mean 0.000
_refine_ls_structure_factor_coef Fsqd
_refine_ls_weighting_details
;
 w=1/[\s^2^(Fo^2^)+(0.0320P)^2^+0.8012P]
 where P=(Fo^2^+2Fc^2^)/3
;
_refine_ls_weighting_scheme calc
_refine_ls_wR_factor_gt 0.0626
_refine_ls_wR_factor_ref 0.0641
_reflns_number_gt 4990
_reflns_number_total 5472
_reflns_threshold_expression 'I > 2\s(I)'
_cod_data_source_file c3dt52961d.txt
_cod_data_source_block mo_bvdw1001_0m_p-1
_cod_database_code 7028256

loop_
_space_group_symop_operation_xyz
'x, y, z'
'-x, -y, -z'

loop_
_atom_site_label
_atom_site_type_symbol
_atom_site_fract_x
_atom_site_fract_y
_atom_site_fract_z
_atom_site_U_iso_or_equiv
_atom_site_adp_type
_atom_site_occupancy
_atom_site_site_symmetry_order
_atom_site_calc_flag
_atom_site_refinement_flags_posn
_atom_site_refinement_flags_adp
Au1 Au 0.30323(2) 1.03067(2) 0.19547(2) 0.02123(4) Uani 1 1 d . .
Cl1 Cl 0.18809(10) 0.84894(10) 0.13113(10) 0.03067(17) Uani 1 1 d . .
C1 C 0.3942(4) 1.1916(3) 0.2519(4) 0.0225(6) Uani 1 1 d . .
N1 N 0.5462(4) 1.2306(3) 0.1827(4) 0.0273(6) Uani 1 1 d . .
H1A H 0.5817 1.3024 0.2120 0.033 Uiso 1 1 calc R U
H1B H 0.6130 1.1849 0.1068 0.033 Uiso 1 1 calc R U
O1 O 0.3604(4) 1.3915(3) 0.3967(3) 0.0280(5) Uani 1 1 d . .
C2 C 0.2941(4) 1.2717(3) 0.3741(4) 0.0218(5) Uani 1 1 d . .
C3 C 0.1408(4) 1.2539(4) 0.4785(4) 0.0271(6) Uani 1 1 d . .
H3 H 0.0688 1.1797 0.4874 0.033 Uiso 1 1 calc R U
C4 C 0.1079(5) 1.3672(4) 0.5723(5) 0.0322(7) Uani 1 1 d . .
H4 H 0.0106 1.3831 0.6571 0.039 Uiso 1 1 calc R U
C5 C 0.2423(5) 1.4476(4) 0.5172(4) 0.0332(8) Uani 1 1 d . .
H5 H 0.2534 1.5324 0.5572 0.040 Uiso 1 1 calc R U
Au21 Au 0.46026(2) 0.83157(2) 0.39561(2) 0.02034(4) Uani 1 1 d . .
Cl21 Cl 0.21561(10) 0.81648(9) 0.60132(10) 0.02714(15) Uani 1 1 d . .
C21 C 0.6773(4) 0.8309(3) 0.2286(4) 0.0212(5) Uani 1 1 d . .
N21 N 0.7921(4) 0.9196(3) 0.2106(4) 0.0261(5) Uani 1 1 d . .
H21A H 0.8882 0.9126 0.1364 0.031 Uiso 1 1 calc R U
H21B H 0.7736 0.9864 0.2726 0.031 Uiso 1 1 calc R U
O21 O 0.8753(3) 0.7281(3) 0.0089(3) 0.0268(5) Uani 1 1 d . .
C22 C 0.7211(4) 0.7255(3) 0.1204(4) 0.0223(5) Uani 1 1 d . .
C23 C 0.6356(5) 0.6168(4) 0.1042(4) 0.0269(6) Uani 1 1 d . .
H23 H 0.5264 0.5917 0.1662 0.032 Uiso 1 1 calc R U
C24 C 0.7416(5) 0.5488(4) -0.0233(4) 0.0294(7) Uani 1 1 d . .
H24 H 0.7177 0.4694 -0.0636 0.035 Uiso 1 1 calc R U
C25 C 0.8834(5) 0.6200(4) -0.0757(4) 0.0298(7) Uani 1 1 d . .
H25 H 0.9771 0.5971 -0.1610 0.036 Uiso 1 1 calc R U

loop_
_atom_site_aniso_label
_atom_site_aniso_U_11
_atom_site_aniso_U_22
_atom_site_aniso_U_33
_atom_site_aniso_U_23
_atom_site_aniso_U_13
_atom_site_aniso_U_12
Au1 0.01898(6) 0.02330(6) 0.02250(7) -0.00146(4) -0.00882(5) -0.00239(4)
Cl1 0.0207(3) 0.0376(4) 0.0322(4) -0.0114(3) -0.0036(3) -0.0098(3)
C1 0.0205(14) 0.0246(13) 0.0239(15) 0.0029(11) -0.0114(12) -0.0021(11)
N1 0.0200(13) 0.0315(14) 0.0286(15) -0.0063(11) -0.0049(11) -0.0041(10)
O1 0.0340(14) 0.0184(10) 0.0283(12) -0.0007(9) -0.0068(11) -0.0076(9)
C2 0.0209(13) 0.0201(12) 0.0245(14) 0.0004(10) -0.0089(12) -0.0030(10)
C3 0.0215(15) 0.0315(15) 0.0283(16) -0.0007(12) -0.0096(13) -0.0028(12)
C4 0.0301(18) 0.0313(16) 0.0302(17) -0.0022(13) -0.0069(15) 0.0051(14)
C5 0.042(2) 0.0214(14) 0.0307(18) -0.0042(12) -0.0073(16) 0.0007(13)
Au21 0.01701(6) 0.02164(6) 0.02303(7) -0.00253(4) -0.00790(5) -0.00119(4)
Cl21 0.0199(3) 0.0310(4) 0.0295(4) -0.0092(3) -0.0047(3) -0.0067(3)
C21 0.0206(13) 0.0200(12) 0.0247(14) 0.0002(10) -0.0110(12) -0.0011(10)
N21 0.0211(13) 0.0263(12) 0.0289(14) -0.0062(10) -0.0049(11) -0.0051(10)
O21 0.0243(12) 0.0293(11) 0.0267(12) -0.0060(9) -0.0077(10) -0.0039(9)
C22 0.0227(14) 0.0219(12) 0.0229(14) 0.0006(10) -0.0095(12) -0.0038(10)
C23 0.0280(16) 0.0265(14) 0.0269(16) -0.0022(12) -0.0096(14) -0.0072(12)
C24 0.0357(19) 0.0268(15) 0.0261(16) -0.0050(12) -0.0101(15) -0.0043(13)
C25 0.0291(17) 0.0312(15) 0.0272(16) -0.0074(13) -0.0077(14) 0.0030(13)

loop_
_atom_type_symbol
_atom_type_description
_atom_type_scat_dispersion_real
_atom_type_scat_dispersion_imag
_atom_type_scat_source
C C 0.0033 0.0016 'International Tables Vol C Tables 4.2.6.8 and 6.1.1.4'
H H 0.0000 0.0000 'International Tables Vol C Tables 4.2.6.8 and 6.1.1.4'
N N 0.0061 0.0033 'International Tables Vol C Tables 4.2.6.8 and 6.1.1.4'
O O 0.0106 0.0060 'International Tables Vol C Tables 4.2.6.8 and 6.1.1.4'
Cl Cl 0.1484 0.1585 'International Tables Vol C Tables 4.2.6.8 and 6.1.1.4'
Au Au -2.0133 8.8022 'International Tables Vol C Tables 4.2.6.8 and 6.1.1.4'

loop_
_geom_angle_atom_site_label_1
_geom_angle_atom_site_label_2
_geom_angle_atom_site_label_3
_geom_angle
C1 Au1 Cl1 177.74(10)
C1 Au1 Au21 85.78(9)
Cl1 Au1 Au21 95.91(3)
N1 C1 C2 116.3(3)
N1 C1 Au1 123.0(3)
C2 C1 Au1 120.7(2)
C1 N1 H1A 120.0
C1 N1 H1B 120.0
H1A N1 H1B 120.0
C5 O1 C2 105.8(3)
C3 C2 O1 110.0(3)
C3 C2 C1 132.7(3)
O1 C2 C1 117.3(3)
C2 C3 C4 106.9(3)
C2 C3 H3 126.6
C4 C3 H3 126.6
C5 C4 C3 106.2(4)
C5 C4 H4 126.9
C3 C4 H4 126.9
C4 C5 O1 111.1(3)
C4 C5 H5 124.4
O1 C5 H5 124.4
C21 Au21 Cl21 175.13(9)
C21 Au21 Au1 92.21(9)
Cl21 Au21 Au1 92.55(2)
N21 C21 C22 115.4(3)
N21 C21 Au21 123.5(3)
C22 C21 Au21 121.1(2)
C21 N21 H21A 120.0
C21 N21 H21B 120.0
H21A N21 H21B 120.0
C25 O21 C22 106.3(3)
C23 C22 O21 109.5(3)
C23 C22 C21 132.0(3)
O21 C22 C21 118.5(3)
C22 C23 C24 106.8(3)
C22 C23 H23 126.6
C24 C23 H23 126.6
C25 C24 C23 106.0(3)
C25 C24 H24 127.0
C23 C24 H24 127.0
C24 C25 O21 111.5(3)
C24 C25 H25 124.3
O21 C25 H25 124.3

loop_
_geom_bond_atom_site_label_1
_geom_bond_atom_site_label_2
_geom_bond_distance
Au1 C1 1.979(3)
Au1 Cl1 2.3008(8)
Au1 Au21 3.09255(18)
C1 N1 1.306(4)
C1 C2 1.432(5)
N1 H1A 0.8800
N1 H1B 0.8800
O1 C5 1.362(5)
O1 C2 1.379(4)
C2 C3 1.350(5)
C3 C4 1.419(5)
C3 H3 0.9500
C4 C5 1.346(6)
C4 H4 0.9500
C5 H5 0.9500
Au21 C21 1.977(3)
Au21 Cl21 2.3064(8)
C21 N21 1.304(4)
C21 C22 1.447(5)
N21 H21A 0.8800
N21 H21B 0.8800
O21 C25 1.355(4)
O21 C22 1.375(4)
C22 C23 1.367(4)
C23 C24 1.418(5)
C23 H23 0.9500
C24 C25 1.351(5)
C24 H24 0.9500
C25 H25 0.9500

loop_
_geom_hbond_atom_site_label_D
_geom_hbond_atom_site_label_H
_geom_hbond_atom_site_label_A
_geom_hbond_distance_DH
_geom_hbond_distance_HA
_geom_hbond_distance_DA
_geom_hbond_angle_DHA
_geom_hbond_site_symmetry_A
N1 H1B Cl1 0.88 2.33 3.171(3) 159 2_675
N21 H21B Cl21 0.88 2.35 3.217(3) 167 2_676

loop_
_geom_torsion_atom_site_label_1
_geom_torsion_atom_site_label_2
_geom_torsion_atom_site_label_3
_geom_torsion_atom_site_label_4
_geom_torsion
C5 O1 C2 C3 -0.6(4)
C5 O1 C2 C1 179.8(3)
N1 C1 C2 C3 -172.4(4)
Au1 C1 C2 C3 7.1(5)
N1 C1 C2 O1 7.0(4)
Au1 C1 C2 O1 -173.4(2)
O1 C2 C3 C4 -0.2(4)
C1 C2 C3 C4 179.3(3)
C2 C3 C4 C5 1.0(4)
C3 C4 C5 O1 -1.4(5)
C2 O1 C5 C4 1.3(4)
C25 O21 C22 C23 -0.1(4)
C25 O21 C22 C21 -179.8(3)
N21 C21 C22 C23 179.5(4)
Au21 C21 C22 C23 1.8(5)
N21 C21 C22 O21 -0.8(4)
Au21 C21 C22 O21 -178.5(2)
O21 C22 C23 C24 0.0(4)
C21 C22 C23 C24 179.7(3)
C22 C23 C24 C25 0.0(4)
C23 C24 C25 O21 -0.1(4)
C22 O21 C25 C24 0.1(4)
